data_7233799
loop_
_publ_author_name
'Weizhao Cai'
'Jiangang He'
'Wei Li'
'Andrzej Katrusiak'

_publ_section_title
;
 Anomalous compression of a weakly CH...O bonded nonlinear optical
 molecular crystal
;
_journal_name_full 'Journal of Materials Chemistry C'
_journal_page_first 6471
_journal_page_last 6476
_journal_paper_doi 10.1039/C4TC00654B
_journal_volume 2
_journal_year 2014
_chemical_formula_moiety 'C6 H6 N2 O3'
_chemical_formula_sum 'C6 H6 N2 O3'
_chemical_formula_weight 154.13
_chemical_name_common 3-methyl-4-nitropyridine-N-oxide
_space_group_IT_number 19
_space_group_name_Hall 'P 2ac 2ab'
_space_group_name_H-M_alt 'P 21 21 21'
_symmetry_cell_setting orthorhombic
_symmetry_space_group_name_Hall 'P 2ac 2ab'
_symmetry_space_group_name_H-M 'P 21 21 21'
_atom_sites_solution_hydrogens geom
_atom_sites_solution_primary direct
_atom_sites_solution_secondary difmap
_cell_angle_alpha 90.00
_cell_angle_beta 90.00
_cell_angle_gamma 90.00
_cell_formula_units_Z 4
_cell_length_a 20.9533(7)
_cell_length_b 6.1092(2)
_cell_length_c 5.1332(2)
_cell_measurement_temperature 120(2)
_cell_volume 657.09(4)
_computing_structure_refinement 'SHELXL-97 (Sheldrick, 1997)'
_computing_structure_solution 'SHELXS-97 (Sheldrick, 1990)'
_diffrn_ambient_temperature 120(2)
_diffrn_measured_fraction_theta_full 0.888
_diffrn_measured_fraction_theta_max 0.888
_diffrn_measurement_device_type 'Oxford Diffraction Xcalibur Eos'
_diffrn_measurement_method 'phi and omega scans'
_diffrn_radiation_monochromator graphite
_diffrn_radiation_source 'fine-focus sealed tube'
_diffrn_radiation_type MoK\a
_diffrn_radiation_wavelength 0.71073
_diffrn_reflns_av_R_equivalents 0.0122
_diffrn_reflns_av_sigmaI/netI 0.0168
_diffrn_reflns_limit_h_max 21
_diffrn_reflns_limit_h_min -26
_diffrn_reflns_limit_k_max 8
_diffrn_reflns_limit_k_min -7
_diffrn_reflns_limit_l_max 3
_diffrn_reflns_limit_l_min -6
_diffrn_reflns_number 1840
_diffrn_reflns_theta_full 28.94
_diffrn_reflns_theta_max 28.94
_diffrn_reflns_theta_min 3.47
_exptl_absorpt_coefficient_mu 0.127
_exptl_absorpt_correction_T_max 0.9749
_exptl_absorpt_correction_T_min 0.9628
_exptl_absorpt_correction_type multi-scan
_exptl_absorpt_process_details '(CrysAlis Pro; Oxford Diffraction, 2010)'
_exptl_crystal_colour 'light yellow'
_exptl_crystal_density_diffrn 1.558
_exptl_crystal_density_method 'not measured'
_exptl_crystal_description block
_exptl_crystal_F_000 320
_exptl_crystal_size_max 0.30
_exptl_crystal_size_mid 0.30
_exptl_crystal_size_min 0.20
_refine_diff_density_max 0.194
_refine_diff_density_min -0.143
_refine_diff_density_rms 0.037
_refine_ls_abs_structure_details 'Flack H D (1983), Acta Cryst. A39, 876-881'
_refine_ls_abs_structure_Flack 0.0(3)
_refine_ls_extinction_coef 0.023(5)
_refine_ls_extinction_expression Fc^*^=kFc[1+0.001xFc^2^\l^3^/sin(2\q)]^-1/4^
_refine_ls_extinction_method SHELXL
_refine_ls_goodness_of_fit_ref 1.144
_refine_ls_hydrogen_treatment constr
_refine_ls_matrix_type full
_refine_ls_number_parameters 102
_refine_ls_number_reflns 930
_refine_ls_number_restraints 0
_refine_ls_restrained_S_all 1.144
_refine_ls_R_factor_all 0.0305
_refine_ls_R_factor_gt 0.0282
_refine_ls_shift/su_max 0.000
_refine_ls_shift/su_mean 0.000
_refine_ls_structure_factor_coef Fsqd
_refine_ls_weighting_details 'calc w=1/[\s^2^(Fo^2^)+(0.0376P)^2^+0.1306P] where P=(Fo^2^+2Fc^2^)/3'
_refine_ls_weighting_scheme calc
_refine_ls_wR_factor_gt 0.0739
_refine_ls_wR_factor_ref 0.0764
_reflns_number_gt 886
_reflns_number_total 930
_reflns_threshold_expression >2sigma(I)
_cod_data_source_file 1000012.cif
_cod_data_source_block PCOD1000012
_cod_depositor_comments
;
The following automatic conversions were performed:

data item '_symmetry_cell_setting' value 'Orthorhombic' was changed
to 'orthorhombic' in accordance with the built-in table derived from
the CIF Core dictionary named 'cif_core.dic' version 2.4.5 last
updated on 2014-11-21.

Automatic conversion script
Id: cif_fix_values 6909 2019-04-08 15:41:33Z antanas 
;
_cod_original_sg_symbol_Hall 'P 2ac 2ab '
_cod_original_sg_symbol_H-M ' P 21 21 21'
_cod_database_code 7233799

loop_
_symmetry_equiv_pos_as_xyz
'x, y, z'
'-x+1/2, -y, z+1/2'
'-x, y+1/2, -z+1/2'
'x+1/2, -y+1/2, -z'

loop_
_atom_site_label
_atom_site_type_symbol
_atom_site_fract_x
_atom_site_fract_y
_atom_site_fract_z
_atom_site_U_iso_or_equiv
_atom_site_adp_type
_atom_site_occupancy
_atom_site_symmetry_multiplicity
_atom_site_calc_flag
_atom_site_refinement_flags
_atom_site_disorder_assembly
_atom_site_disorder_group
N1 N 0.15327(6) 0.0514(2) 0.4964(3) 0.0183(3) Uani 1 1 d . . .
C1 C 0.17901(7) 0.1804(3) 0.3074(3) 0.0182(3) Uani 1 1 d . . .
H1 H 0.2159 0.1332 0.2240 0.022 Uiso 1 1 calc R . .
C2 C 0.15259(7) 0.3794(3) 0.2338(3) 0.0166(3) Uani 1 1 d . . .
C3 C 0.09672(7) 0.4406(3) 0.3654(3) 0.0162(3) Uani 1 1 d . . .
C4 C 0.07122(7) 0.3123(3) 0.5629(3) 0.0178(3) Uani 1 1 d . . .
H2 H 0.0349 0.3580 0.6514 0.021 Uiso 1 1 calc R . .
C5 C 0.09999(7) 0.1172(3) 0.6269(3) 0.0193(3) Uani 1 1 d . . .
H3 H 0.0831 0.0304 0.7589 0.023 Uiso 1 1 calc R . .
O1 O 0.17978(5) -0.13501(19) 0.5535(3) 0.0261(3) Uani 1 1 d . . .
C6 C 0.18780(8) 0.5111(3) 0.0330(3) 0.0207(3) Uani 1 1 d . . .
H4 H 0.2246 0.4311 -0.0245 0.031 Uiso 1 1 calc R . .
H5 H 0.2011 0.6477 0.1079 0.031 Uiso 1 1 calc R . .
H6 H 0.1602 0.5387 -0.1127 0.031 Uiso 1 1 calc R . .
N2 N 0.06273(6) 0.6436(2) 0.3035(3) 0.0197(3) Uani 1 1 d . . .
O2 O 0.07540(6) 0.7378(2) 0.0990(3) 0.0311(3) Uani 1 1 d . . .
O3 O 0.02221(6) 0.7091(2) 0.4580(3) 0.0260(3) Uani 1 1 d . . .

loop_
_atom_site_aniso_label
_atom_site_aniso_U_11
_atom_site_aniso_U_22
_atom_site_aniso_U_33
_atom_site_aniso_U_23
_atom_site_aniso_U_13
_atom_site_aniso_U_12
N1 0.0180(6) 0.0146(6) 0.0222(7) 0.0027(6) -0.0047(6) 0.0000(5)
C1 0.0164(7) 0.0189(7) 0.0194(7) 0.0001(7) -0.0002(6) -0.0002(6)
C2 0.0162(7) 0.0175(7) 0.0160(7) 0.0001(6) -0.0025(6) -0.0024(6)
C3 0.0158(7) 0.0150(7) 0.0178(7) 0.0002(7) -0.0037(6) -0.0003(6)
C4 0.0154(7) 0.0200(7) 0.0180(7) -0.0006(7) 0.0003(6) -0.0020(6)
C5 0.0189(7) 0.0198(7) 0.0193(7) 0.0038(7) -0.0003(6) -0.0044(6)
O1 0.0267(6) 0.0168(5) 0.0349(7) 0.0074(6) -0.0039(6) 0.0050(5)
C6 0.0202(7) 0.0227(8) 0.0190(7) 0.0047(7) 0.0016(7) -0.0008(6)
N2 0.0184(6) 0.0182(6) 0.0226(7) 0.0023(6) -0.0029(6) 0.0012(5)
O2 0.0288(6) 0.0324(7) 0.0321(7) 0.0174(6) 0.0021(6) 0.0072(5)
O3 0.0240(6) 0.0247(6) 0.0294(6) -0.0030(6) 0.0031(5) 0.0070(5)

loop_
_atom_type_symbol
_atom_type_description
_atom_type_scat_dispersion_real
_atom_type_scat_dispersion_imag
_atom_type_scat_source
C C 0.0033 0.0016 'International Tables Vol C Tables 4.2.6.8 and 6.1.1.4'
H H 0.0000 0.0000 'International Tables Vol C Tables 4.2.6.8 and 6.1.1.4'
N N 0.0061 0.0033 'International Tables Vol C Tables 4.2.6.8 and 6.1.1.4'
O O 0.0106 0.0060 'International Tables Vol C Tables 4.2.6.8 and 6.1.1.4'

loop_
_geom_angle_atom_site_label_1
_geom_angle_atom_site_label_2
_geom_angle_atom_site_label_3
_geom_angle
_geom_angle_site_symmetry_1
_geom_angle_site_symmetry_3
O1 N1 C1 119.89(14) . .
O1 N1 C5 119.83(14) . .
C1 N1 C5 120.28(13) . .
N1 C1 C2 122.89(14) . .
C1 C2 C3 115.80(14) . .
C1 C2 C6 117.40(14) . .
C3 C2 C6 126.74(14) . .
C4 C3 C2 121.49(14) . .
C4 C3 N2 116.70(14) . .
C2 C3 N2 121.81(14) . .
C5 C4 C3 119.68(15) . .
N1 C5 C4 119.81(15) . .
O2 N2 O3 123.33(14) . .
O2 N2 C3 118.52(14) . .
O3 N2 C3 118.14(13) . .

loop_
_geom_bond_atom_site_label_1
_geom_bond_atom_site_label_2
_geom_bond_distance
_geom_bond_site_symmetry_2
N1 O1 1.3005(16) .
N1 C1 1.361(2) .
N1 C5 1.363(2) .
C1 C2 1.388(2) .
C2 C3 1.402(2) .
C2 C6 1.501(2) .
C3 C4 1.388(2) .
C3 N2 1.465(2) .
C4 C5 1.375(2) .
N2 O2 1.2259(18) .
N2 O3 1.2287(18) .

loop_
_geom_torsion_atom_site_label_1
_geom_torsion_atom_site_label_2
_geom_torsion_atom_site_label_3
_geom_torsion_atom_site_label_4
_geom_torsion
_geom_torsion_site_symmetry_1
_geom_torsion_site_symmetry_2
_geom_torsion_site_symmetry_3
_geom_torsion_site_symmetry_4
O1 N1 C1 C2 178.91(14) . . . .
C5 N1 C1 C2 -1.4(2) . . . .
N1 C1 C2 C3 -0.5(2) . . . .
N1 C1 C2 C6 176.73(14) . . . .
C1 C2 C3 C4 2.2(2) . . . .
C6 C2 C3 C4 -174.76(15) . . . .
C1 C2 C3 N2 -178.44(14) . . . .
C6 C2 C3 N2 4.6(2) . . . .
C2 C3 C4 C5 -2.0(2) . . . .
N2 C3 C4 C5 178.58(13) . . . .
O1 N1 C5 C4 -178.68(14) . . . .
C1 N1 C5 C4 1.6(2) . . . .
C3 C4 C5 N1 0.1(2) . . . .
C4 C3 N2 O2 -165.16(14) . . . .
C2 C3 N2 O2 15.4(2) . . . .
C4 C3 N2 O3 13.8(2) . . . .
C2 C3 N2 O3 -165.63(14) . . . .
